data_2238483
loop_
_publ_author_name
'Kanchanadevi, J.'
'Anbalagan, G.'
'Selvakumar, R.'
'Bakthadoss, M.'
'Gunasekaran, B.'
'Manivannan, V.'

_publ_section_title
;
 (<i>E</i>)-2-Bromomethyl-3-(<i>o</i>-tolyl)acrylonitrile
;
_journal_coeditor_code GK2587
_journal_issue 9
_journal_name_full 'Acta Crystallographica Section E'
_journal_page_first o1367
_journal_paper_doi 10.1107/S1600536813021041
_journal_volume 69
_journal_year 2013
_chemical_formula_iupac 'C11 H10 Br N'
_chemical_formula_moiety 'C11 H10 Br N'
_chemical_formula_sum 'C11 H10 Br N'
_chemical_formula_weight 236.11
_chemical_name_systematic
;
(<i>E</i>)-2-Bromomethyl-3-(<i>o</i>-tolyl)acrylonitrile
;
_space_group_IT_number 14
_symmetry_cell_setting monoclinic
_symmetry_space_group_name_Hall '-P 2yn'
_symmetry_space_group_name_H-M 'P 1 21/n 1'
_atom_sites_solution_hydrogens geom
_atom_sites_solution_primary direct
_atom_sites_solution_secondary difmap
_audit_creation_method SHELXL97
_cell_angle_alpha 90.00
_cell_angle_beta 96.436(3)
_cell_angle_gamma 90.00
_cell_formula_units_Z 4
_cell_length_a 7.5473(8)
_cell_length_b 11.7362(10)
_cell_length_c 11.5228(11)
_cell_measurement_reflns_used 1980
_cell_measurement_temperature 295(2)
_cell_measurement_theta_max 25.8
_cell_measurement_theta_min 2.49
_cell_volume 1014.22(17)
_computing_cell_refinement 'SAINT (Bruker, 2008)'
_computing_data_collection 'APEX2 (Bruker, 2008)'
_computing_data_reduction 'SAINT (Bruker, 2008)'
_computing_molecular_graphics 'PLATON (Spek, 2009)'
_computing_publication_material 'SHELXL97 (Sheldrick, 2008)'
_computing_structure_refinement 'SHELXL97 (Sheldrick, 2008)'
_computing_structure_solution 'SHELXS97 (Sheldrick, 2008)'
_diffrn_ambient_temperature 295(2)
_diffrn_detector_area_resol_mean 0
_diffrn_measured_fraction_theta_full 0.995
_diffrn_measured_fraction_theta_max 0.995
_diffrn_measurement_device_type 'Bruker APEXII CCD'
_diffrn_measurement_method '\w and \f'
_diffrn_radiation_monochromator graphite
_diffrn_radiation_source 'fine-focus sealed tube'
_diffrn_radiation_type MoK\a
_diffrn_radiation_wavelength 0.71073
_diffrn_reflns_av_R_equivalents 0.0341
_diffrn_reflns_av_sigmaI/netI 0.0381
_diffrn_reflns_limit_h_max 9
_diffrn_reflns_limit_h_min -9
_diffrn_reflns_limit_k_max 13
_diffrn_reflns_limit_k_min -14
_diffrn_reflns_limit_l_max 14
_diffrn_reflns_limit_l_min -14
_diffrn_reflns_number 8718
_diffrn_reflns_theta_full 25.88
_diffrn_reflns_theta_max 25.88
_diffrn_reflns_theta_min 2.49
_diffrn_standards_interval_count 0
_diffrn_standards_interval_time 0
_diffrn_standards_number 0
_exptl_absorpt_coefficient_mu 4.004
_exptl_absorpt_correction_T_max 0.535
_exptl_absorpt_correction_T_min 0.435
_exptl_absorpt_correction_type multi-scan
_exptl_absorpt_process_details '(SADABS; Sheldrick, 1996)'
_exptl_crystal_colour colourless
_exptl_crystal_density_diffrn 1.546
_exptl_crystal_density_method 'not measured'
_exptl_crystal_description block
_exptl_crystal_F_000 472
_exptl_crystal_size_max 0.20
_exptl_crystal_size_mid 0.20
_exptl_crystal_size_min 0.15
_refine_diff_density_max 0.464
_refine_diff_density_min -0.263
_refine_ls_extinction_method none
_refine_ls_goodness_of_fit_ref 1.003
_refine_ls_hydrogen_treatment constr
_refine_ls_matrix_type full
_refine_ls_number_parameters 119
_refine_ls_number_reflns 1960
_refine_ls_number_restraints 0
_refine_ls_restrained_S_all 1.003
_refine_ls_R_factor_all 0.0750
_refine_ls_R_factor_gt 0.0347
_refine_ls_shift/su_max 0.000
_refine_ls_shift/su_mean 0.000
_refine_ls_structure_factor_coef Fsqd
_refine_ls_weighting_details 'calc w=1/[\s^2^(Fo^2^)+(0.0360P)^2^+0.5483P] where P=(Fo^2^+2Fc^2^)/3'
_refine_ls_weighting_scheme calc
_refine_ls_wR_factor_gt 0.0707
_refine_ls_wR_factor_ref 0.0845
_reflns_number_gt 1261
_reflns_number_total 1960
_reflns_threshold_expression I>2sigma(I)
_cod_data_source_file gk2587.cif
_cod_data_source_block I
_cod_original_sg_symbol_H-M 'P 21/n'
_cod_database_code 2238483
_cod_database_fobs_code 2238483

loop_
_symmetry_equiv_pos_as_xyz
'x, y, z'
'-x+1/2, y+1/2, -z+1/2'
'-x, -y, -z'
'x-1/2, -y-1/2, z-1/2'

loop_
_atom_site_type_symbol
_atom_site_label
_atom_site_fract_x
_atom_site_fract_y
_atom_site_fract_z
_atom_site_U_iso_or_equiv
_atom_site_adp_type
_atom_site_calc_flag
_atom_site_refinement_flags
_atom_site_occupancy
_atom_site_symmetry_multiplicity
C C1 0.7824(4) -0.0112(3) 0.5604(3) 0.0451(8) Uani d . 1 1
C C2 0.8374(5) 0.0182(4) 0.6742(3) 0.0587(10) Uani d . 1 1
H H2 0.8886 -0.0372 0.7252 0.070 Uiso calc R 1 1
C C3 0.8186(5) 0.1269(4) 0.7146(3) 0.0702(12) Uani d . 1 1
H H3 0.8563 0.1443 0.7922 0.084 Uiso calc R 1 1
C C4 0.7448(5) 0.2096(4) 0.6414(3) 0.0634(11) Uani d . 1 1
H H4 0.7307 0.2831 0.6691 0.076 Uiso calc R 1 1
C C5 0.6911(5) 0.1840(3) 0.5260(3) 0.0508(9) Uani d . 1 1
H H5 0.6417 0.2406 0.4759 0.061 Uiso calc R 1 1
C C6 0.7101(4) 0.0752(3) 0.4843(3) 0.0398(8) Uani d . 1 1
C C7 0.6525(4) 0.0464(3) 0.3617(3) 0.0411(7) Uani d . 1 1
H H7 0.5936 -0.0227 0.3480 0.049 Uiso calc R 1 1
C C8 0.6760(4) 0.1091(3) 0.2682(2) 0.0410(8) Uani d . 1 1
C C9 0.7740(5) 0.2128(3) 0.2782(3) 0.0496(9) Uani d . 1 1
C C10 0.6063(5) 0.0732(3) 0.1480(3) 0.0530(9) Uani d . 1 1
H H10A 0.5312 0.1331 0.1112 0.064 Uiso calc R 1 1
H H10B 0.5336 0.0055 0.1521 0.064 Uiso calc R 1 1
C C11 0.8037(5) -0.1309(3) 0.5196(3) 0.0582(9) Uani d . 1 1
H H11A 0.8550 -0.1767 0.5838 0.087 Uiso calc R 1 1
H H11B 0.8807 -0.1316 0.4587 0.087 Uiso calc R 1 1
H H11C 0.6892 -0.1611 0.4903 0.087 Uiso calc R 1 1
N N1 0.8572(5) 0.2944(3) 0.2831(3) 0.0750(10) Uani d . 1 1
Br Br1 0.79897(5) 0.04122(4) 0.05323(3) 0.07015(19) Uani d . 1 1

loop_
_atom_site_aniso_label
_atom_site_aniso_U_11
_atom_site_aniso_U_22
_atom_site_aniso_U_33
_atom_site_aniso_U_12
_atom_site_aniso_U_13
_atom_site_aniso_U_23
C1 0.0373(19) 0.053(2) 0.0457(18) -0.0111(16) 0.0080(14) 0.0050(16)
C2 0.057(2) 0.076(3) 0.0429(19) -0.011(2) 0.0049(17) 0.0097(18)
C3 0.071(3) 0.101(4) 0.039(2) -0.023(3) 0.0111(19) -0.011(2)
C4 0.069(3) 0.069(3) 0.057(2) -0.013(2) 0.026(2) -0.022(2)
C5 0.053(2) 0.050(2) 0.052(2) -0.0022(17) 0.0165(16) -0.0044(16)
C6 0.0321(17) 0.049(2) 0.0398(16) -0.0060(14) 0.0106(14) -0.0021(14)
C7 0.0353(17) 0.043(2) 0.0452(17) 0.0012(15) 0.0058(14) -0.0036(15)
C8 0.0381(18) 0.043(2) 0.0412(17) 0.0057(16) 0.0041(14) 0.0000(15)
C9 0.062(2) 0.048(2) 0.0392(18) 0.005(2) 0.0082(16) 0.0103(16)
C10 0.051(2) 0.062(2) 0.0444(18) 0.0072(17) -0.0035(15) -0.0007(15)
C11 0.055(2) 0.053(2) 0.065(2) -0.0032(18) 0.0013(18) 0.0105(18)
N1 0.099(3) 0.059(2) 0.068(2) -0.011(2) 0.0173(18) 0.0085(17)
Br1 0.0798(3) 0.0886(4) 0.0435(2) 0.0105(2) 0.01345(18) -0.00341(19)

loop_
_atom_type_symbol
_atom_type_description
_atom_type_scat_dispersion_real
_atom_type_scat_dispersion_imag
_atom_type_scat_source
C C 0.0033 0.0016 'International Tables Vol C Tables 4.2.6.8 and 6.1.1.4'
H H 0.0000 0.0000 'International Tables Vol C Tables 4.2.6.8 and 6.1.1.4'
N N 0.0061 0.0033 'International Tables Vol C Tables 4.2.6.8 and 6.1.1.4'
Br Br -0.2901 2.4595 'International Tables Vol C Tables 4.2.6.8 and 6.1.1.4'

loop_
_geom_angle_atom_site_label_1
_geom_angle_atom_site_label_2
_geom_angle_atom_site_label_3
_geom_angle
C2 C1 C6 117.9(3)
C2 C1 C11 120.2(3)
C6 C1 C11 121.8(3)
C3 C2 C1 121.7(4)
C3 C2 H2 119.2
C1 C2 H2 119.2
C4 C3 C2 120.2(3)
C4 C3 H3 119.9
C2 C3 H3 119.9
C3 C4 C5 119.8(4)
C3 C4 H4 120.1
C5 C4 H4 120.1
C6 C5 C4 120.5(3)
C6 C5 H5 119.8
C4 C5 H5 119.8
C5 C6 C1 119.9(3)
C5 C6 C7 121.1(3)
C1 C6 C7 119.0(3)
C8 C7 C6 126.7(3)
C8 C7 H7 116.6
C6 C7 H7 116.6
C7 C8 C9 121.4(3)
C7 C8 C10 122.1(3)
C9 C8 C10 116.4(3)
N1 C9 C8 177.2(4)
C8 C10 Br1 111.6(2)
C8 C10 H10A 109.3
Br1 C10 H10A 109.3
C8 C10 H10B 109.3
Br1 C10 H10B 109.3
H10A C10 H10B 108.0
C1 C11 H11A 109.5
C1 C11 H11B 109.5
H11A C11 H11B 109.5
C1 C11 H11C 109.5
H11A C11 H11C 109.5
H11B C11 H11C 109.5

loop_
_geom_bond_atom_site_label_1
_geom_bond_atom_site_label_2
_geom_bond_distance
C1 C2 1.374(4)
C1 C6 1.409(4)
C1 C11 1.495(5)
C2 C3 1.371(6)
C2 H2 0.9300
C3 C4 1.364(6)
C3 H3 0.9300
C4 C5 1.379(5)
C4 H4 0.9300
C5 C6 1.378(4)
C5 H5 0.9300
C6 C7 1.470(4)
C7 C8 1.334(4)
C7 H7 0.9300
C8 C9 1.422(5)
C8 C10 1.486(4)
C9 N1 1.143(4)
C10 Br1 1.950(3)
C10 H10A 0.9700
C10 H10B 0.9700
C11 H11A 0.9600
C11 H11B 0.9600
C11 H11C 0.9600

loop_
_geom_hbond_atom_site_label_D
_geom_hbond_atom_site_label_H
_geom_hbond_atom_site_label_A
_geom_hbond_site_symmetry_A
_geom_hbond_distance_DH
_geom_hbond_distance_HA
_geom_hbond_distance_DA
_geom_hbond_angle_DHA
C7 H7 Cg1 3_656 0.93 2.97 3.654(7) 131
C11 H11B Cg1 3_756 0.96 2.86 3.6990(10) 146

loop_
_geom_torsion_atom_site_label_1
_geom_torsion_atom_site_label_2
_geom_torsion_atom_site_label_3
_geom_torsion_atom_site_label_4
_geom_torsion
C6 C1 C2 C3 1.8(5)
C11 C1 C2 C3 -179.6(3)
C1 C2 C3 C4 -0.4(5)
C2 C3 C4 C5 -0.9(5)
C3 C4 C5 C6 0.5(5)
C4 C5 C6 C1 1.0(5)
C4 C5 C6 C7 179.6(3)
C2 C1 C6 C5 -2.1(4)
C11 C1 C6 C5 179.3(3)
C2 C1 C6 C7 179.2(3)
C11 C1 C6 C7 0.6(4)
C5 C6 C7 C8 41.9(5)
C1 C6 C7 C8 -139.4(3)
C6 C7 C8 C9 3.9(5)
C6 C7 C8 C10 -177.8(3)
C7 C8 C10 Br1 -114.5(3)
C9 C8 C10 Br1 63.9(3)
